data_7225303
loop_
_publ_author_name
'Sidelnikov, A. A.'
'Chizhik, S. A.'
'Zakharov, B. A.'
'Chupakhin, A. P.'
'Boldyreva, E. V.'

_publ_section_title
;
 The effect of thermal expansion on photoisomerisation in the crystals of
 [Co(NH3)5NO2]Cl(NO3): different strain origins -- different outcomes
;
_journal_issue 38
_journal_name_full CrystEngComm
_journal_page_first 7276
_journal_paper_doi 10.1039/C6CE00840B
_journal_volume 18
_journal_year 2016
_chemical_formula_moiety 'Co H15 N6 O2, N O3, Cl'
_chemical_formula_sum 'Cl Co H15 N7 O5'
_chemical_formula_weight 287.57
_chemical_name_common nitro-pentaammine-Co(III)-chloride-nitrate
_chemical_name_systematic nitro-pentaammine-Co(III)-chloride-nitrate
_space_group_crystal_system orthorhombic
_space_group_IT_number 62
_space_group_name_Hall '-P 2ac 2n'
_space_group_name_H-M_alt 'P n m a'
_symmetry_space_group_name_Hall '-P 2ac 2n'
_symmetry_space_group_name_H-M 'P n m a'
_atom_sites_solution_hydrogens geom
_atom_sites_solution_primary direct
_atom_sites_solution_secondary difmap
_audit_creation_method SHELXL-2014/7
_audit_update_record
;
2016-03-25 deposited with the CCDC.
2016-05-20 downloaded from the CCDC.
;
_cell_angle_alpha 90
_cell_angle_beta 90
_cell_angle_gamma 90
_cell_formula_units_Z 4
_cell_length_a 14.7044(11)
_cell_length_b 7.1209(8)
_cell_length_c 9.6716(7)
_cell_measurement_reflns_used 11607
_cell_measurement_temperature 113(2)
_cell_measurement_theta_max 29.50
_cell_measurement_theta_min 2.47
_cell_volume 1012.70(16)
_computing_cell_refinement 'X-AREA (Stoe & Cie, 2006)'
_computing_data_collection 'X-AREA (Stoe & Cie, 2006)'
_computing_data_reduction 'X-RED (Stoe & Cie, 2006)'
_computing_structure_refinement 'SHELXL-2014/7 (Sheldrick, 2014)'
_computing_structure_solution 'SHELXS-2014/7 (Sheldrick, 2014)'
_diffrn_ambient_temperature 113(2)
_diffrn_detector_area_resol_mean 6.67
_diffrn_measured_fraction_theta_full 0.999
_diffrn_measured_fraction_theta_max 0.999
_diffrn_measurement_device_type 'STOE IPDS 2'
_diffrn_measurement_method \w-scan
_diffrn_radiation_type MoK\a
_diffrn_radiation_wavelength 0.71073
_diffrn_reflns_av_R_equivalents 0.0459
_diffrn_reflns_av_unetI/netI 0.0246
_diffrn_reflns_Laue_measured_fraction_full 0.999
_diffrn_reflns_Laue_measured_fraction_max 0.999
_diffrn_reflns_limit_h_max 18
_diffrn_reflns_limit_h_min -18
_diffrn_reflns_limit_k_max 8
_diffrn_reflns_limit_k_min -8
_diffrn_reflns_limit_l_max 12
_diffrn_reflns_limit_l_min -12
_diffrn_reflns_number 6815
_diffrn_reflns_point_group_measured_fraction_full 0.999
_diffrn_reflns_point_group_measured_fraction_max 0.999
_diffrn_reflns_theta_full 25.242
_diffrn_reflns_theta_max 26.359
_diffrn_reflns_theta_min 2.521
_exptl_absorpt_coefficient_mu 1.974
_exptl_absorpt_correction_T_max 0.7778
_exptl_absorpt_correction_T_min 0.6463
_exptl_absorpt_correction_type numerical
_exptl_absorpt_process_details X-RED
_exptl_crystal_colour orange
_exptl_crystal_density_diffrn 1.886
_exptl_crystal_description prism
_exptl_crystal_F_000 592
_exptl_crystal_size_max 0.300
_exptl_crystal_size_mid 0.200
_exptl_crystal_size_min 0.150
_refine_diff_density_max 0.275
_refine_diff_density_min -0.405
_refine_diff_density_rms 0.059
_refine_ls_extinction_method none
_refine_ls_goodness_of_fit_ref 1.023
_refine_ls_hydrogen_treatment constr
_refine_ls_matrix_type full
_refine_ls_number_parameters 79
_refine_ls_number_reflns 1121
_refine_ls_number_restraints 0
_refine_ls_restrained_S_all 1.023
_refine_ls_R_factor_all 0.0245
_refine_ls_R_factor_gt 0.0198
_refine_ls_shift/su_max 0.001
_refine_ls_shift/su_mean 0.000
_refine_ls_structure_factor_coef Fsqd
_refine_ls_weighting_details 'w=1/[\s^2^(Fo^2^)+(0.0302P)^2^+0.1062P] where P=(Fo^2^+2Fc^2^)/3'
_refine_ls_weighting_scheme calc
_refine_ls_wR_factor_gt 0.0481
_refine_ls_wR_factor_ref 0.0491
_reflns_Friedel_coverage 0.000
_reflns_number_gt 970
_reflns_number_total 1121
_reflns_threshold_expression 'I > 2\s(I)'
_cod_data_source_file c6ce00840b6.cif
_cod_data_source_block -160C
_cod_depositor_comments 'Adding full bibliography for 7225302--7225322.cif.'
_cod_original_cell_volume 1012.70(15)
_cod_database_code 7225303
_shelx_shelxl_version_number 2014/7
_shelx_space_group_comment
;
The symmetry employed for this shelxl refinement is uniquely defined
by the following loop, which should always be used as a source of
symmetry information in preference to the above space-group names.
They are only intended as comments.
;
_shelx_estimated_absorpt_t_min 0.589
_shelx_estimated_absorpt_t_max 0.756

loop_
_space_group_symop_operation_xyz
'x, y, z'
'-x+1/2, -y, z+1/2'
'x+1/2, -y+1/2, -z+1/2'
'-x, y+1/2, -z'
'-x, -y, -z'
'x-1/2, y, -z-1/2'
'-x-1/2, y-1/2, z-1/2'
'x, -y-1/2, z'

loop_
_atom_site_label
_atom_site_type_symbol
_atom_site_fract_x
_atom_site_fract_y
_atom_site_fract_z
_atom_site_U_iso_or_equiv
_atom_site_adp_type
_atom_site_occupancy
_atom_site_site_symmetry_order
_atom_site_calc_flag
_atom_site_refinement_flags_posn
_atom_site_refinement_flags_adp
_atom_site_refinement_flags_occupancy
Cl1 Cl 0.34886(3) 0.2500 0.52472(5) 0.01266(13) Uani 1 2 d S T P
Co1 Co 0.13404(2) 0.2500 0.79741(3) 0.00877(10) Uani 1 2 d S T P
N1 N 0.12469(12) 0.2500 0.59300(19) 0.0132(4) Uani 1 2 d S T P
H1A H 0.1806 0.2708 0.5556 0.020 Uiso 0.5 1 calc R U P
H1B H 0.0859 0.3424 0.5657 0.020 Uiso 0.5 1 calc R U P
H1C H 0.1033 0.1368 0.5638 0.020 Uiso 0.5 1 calc R U P
N2 N 0.22653(8) 0.05092(18) 0.78263(13) 0.0129(3) Uani 1 1 d . . .
H2A H 0.2205 -0.0089 0.7000 0.019 Uiso 1 1 calc R U .
H2B H 0.2189 -0.0330 0.8526 0.019 Uiso 1 1 calc R U .
H2C H 0.2830 0.1027 0.7885 0.019 Uiso 1 1 calc R U .
N3 N 0.04059(8) 0.0566(2) 0.81606(14) 0.0142(3) Uani 1 1 d . . .
H3A H 0.0314 0.0003 0.7328 0.021 Uiso 1 1 calc R U .
H3B H -0.0122 0.1102 0.8453 0.021 Uiso 1 1 calc R U .
H3C H 0.0590 -0.0307 0.8788 0.021 Uiso 1 1 calc R U .
N4 N 0.14892(12) 0.2500 0.99453(19) 0.0113(4) Uani 1 2 d S T P
N5 N 0.41333(12) 0.2500 0.99249(19) 0.0137(4) Uani 1 2 d S T P
O1 O 0.22681(10) 0.2500 1.04394(16) 0.0162(3) Uani 1 2 d S T P
O2 O 0.08187(10) 0.2500 1.07160(17) 0.0162(3) Uani 1 2 d S T P
O3 O 0.41169(7) 0.09775(16) 0.92741(12) 0.0189(3) Uani 1 1 d . . .
O4 O 0.41705(12) 0.2500 1.12109(18) 0.0240(4) Uani 1 2 d S T P

loop_
_atom_site_aniso_label
_atom_site_aniso_U_11
_atom_site_aniso_U_22
_atom_site_aniso_U_33
_atom_site_aniso_U_23
_atom_site_aniso_U_13
_atom_site_aniso_U_12
Cl1 0.0101(2) 0.0151(2) 0.0127(3) 0.000 0.00086(17) 0.000
Co1 0.00685(14) 0.01130(16) 0.00815(16) 0.000 0.00000(10) 0.000
N1 0.0123(8) 0.0163(9) 0.0112(9) 0.000 -0.0011(7) 0.000
N2 0.0127(6) 0.0135(6) 0.0126(6) -0.0012(5) 0.0011(5) 0.0002(5)
N3 0.0115(6) 0.0179(7) 0.0131(7) 0.0002(5) -0.0006(5) -0.0021(5)
N4 0.0120(8) 0.0096(8) 0.0124(9) 0.000 0.0001(7) 0.000
N5 0.0069(8) 0.0198(9) 0.0144(10) 0.000 -0.0006(7) 0.000
O1 0.0111(7) 0.0241(8) 0.0132(8) 0.000 -0.0025(6) 0.000
O2 0.0128(7) 0.0235(8) 0.0123(8) 0.000 0.0049(6) 0.000
O3 0.0164(5) 0.0176(6) 0.0226(6) -0.0050(5) 0.0026(4) 0.0007(4)
O4 0.0265(9) 0.0325(10) 0.0129(8) 0.000 -0.0052(7) 0.000

loop_
_atom_type_symbol
_atom_type_description
_atom_type_scat_dispersion_real
_atom_type_scat_dispersion_imag
_atom_type_scat_source
Cl Cl 0.1484 0.1585 'International Tables Vol C Tables 4.2.6.8 and 6.1.1.4'
Co Co 0.3494 0.9721 'International Tables Vol C Tables 4.2.6.8 and 6.1.1.4'
H H 0.0000 0.0000 'International Tables Vol C Tables 4.2.6.8 and 6.1.1.4'
N N 0.0061 0.0033 'International Tables Vol C Tables 4.2.6.8 and 6.1.1.4'
O O 0.0106 0.0060 'International Tables Vol C Tables 4.2.6.8 and 6.1.1.4'

loop_
_geom_angle_atom_site_label_1
_geom_angle_atom_site_label_2
_geom_angle_atom_site_label_3
_geom_angle
_geom_angle_site_symmetry_1
_geom_angle_site_symmetry_3
N4 Co1 N3 89.34(5) . .
N4 Co1 N3 89.34(5) . 8_565
N3 Co1 N3 89.62(8) . 8_565
N4 Co1 N2 89.62(5) . 8_565
N3 Co1 N2 178.40(6) . 8_565
N3 Co1 N2 89.15(6) 8_565 8_565
N4 Co1 N2 89.62(5) . .
N3 Co1 N2 89.15(6) . .
N3 Co1 N2 178.40(5) 8_565 .
N2 Co1 N2 92.06(8) 8_565 .
N4 Co1 N1 177.43(7) . .
N3 Co1 N1 92.48(5) . .
N3 Co1 N1 92.48(5) 8_565 .
N2 Co1 N1 88.59(5) 8_565 .
N2 Co1 N1 88.59(5) . .
Co1 N1 H1A 109.5 . .
Co1 N1 H1B 109.5 . .
H1A N1 H1B 109.5 . .
Co1 N1 H1C 109.5 . .
H1A N1 H1C 109.5 . .
H1B N1 H1C 109.5 . .
Co1 N2 H2A 109.5 . .
Co1 N2 H2B 109.5 . .
H2A N2 H2B 109.5 . .
Co1 N2 H2C 109.5 . .
H2A N2 H2C 109.5 . .
H2B N2 H2C 109.5 . .
Co1 N3 H3A 109.5 . .
Co1 N3 H3B 109.5 . .
H3A N3 H3B 109.5 . .
Co1 N3 H3C 109.5 . .
H3A N3 H3C 109.5 . .
H3B N3 H3C 109.5 . .
O2 N4 O1 120.27(18) . .
O2 N4 Co1 120.54(14) . .
O1 N4 Co1 119.19(14) . .
O4 N5 O3 120.16(9) . .
O4 N5 O3 120.16(9) . 8_565
O3 N5 O3 119.68(18) . 8_565

loop_
_geom_bond_atom_site_label_1
_geom_bond_atom_site_label_2
_geom_bond_distance
_geom_bond_site_symmetry_2
Co1 N4 1.9190(19) .
Co1 N3 1.9535(13) .
Co1 N3 1.9536(13) 8_565
Co1 N2 1.9697(13) 8_565
Co1 N2 1.9697(13) .
Co1 N1 1.9818(19) .
N1 H1A 0.9100 .
N1 H1B 0.9100 .
N1 H1C 0.9100 .
N2 H2A 0.9100 .
N2 H2B 0.9100 .
N2 H2C 0.9100 .
N3 H3A 0.9100 .
N3 H3B 0.9100 .
N3 H3C 0.9100 .
N4 O2 1.236(2) .
N4 O1 1.241(2) .
N5 O4 1.245(3) .
N5 O3 1.2539(15) .
N5 O3 1.2539(15) 8_565

loop_
_geom_hbond_atom_site_label_D
_geom_hbond_atom_site_label_H
_geom_hbond_atom_site_label_A
_geom_hbond_distance_DH
_geom_hbond_distance_HA
_geom_hbond_distance_DA
_geom_hbond_angle_DHA
_geom_hbond_site_symmetry_A
N1 H1C O3 0.91 2.83 3.320(2) 114.9 6_557
N1 H1C O3 0.91 2.14 2.9972(16) 156.6 2_554
N1 H1B O3 0.91 2.26 2.9972(16) 138.1 7_665
N1 H1A Cl1 0.91 2.50 3.3618(18) 158.9 .
N2 H2C Cl1 0.91 2.92 3.3864(14) 113.2 .
N2 H2B Cl1 0.91 2.48 3.3620(14) 163.4 2
N2 H2A O1 0.91 2.41 3.2236(17) 148.3 2_554
N2 H2C O3 0.91 2.32 3.0798(17) 140.6 .
N3 H3C Cl1 0.91 2.50 3.3887(14) 164.5 2
N3 H3B Cl1 0.91 2.60 3.4950(14) 169.2 3_456
N3 H3A O3 0.91 2.45 3.0370(17) 122.9 6_557
N3 H3C O2 0.91 2.64 3.0317(17) 106.9 4_547
N3 H3A O4 0.91 2.22 2.9516(18) 137.3 2_554
